data_7153826
loop_
_publ_author_name
'Vr\'abel, Milan'
'Pohl, Radek'
'Klepet\'arov\'a, Blanka'
'Votruba, Ivan'
'Hocek, Michal'

_publ_section_title
;
 Synthesis of 2'-deoxyadenosine nucleosides bearing bipyridine-type
 ligands and their Ru-complexes in position 8 through cross-coupling
 reactions.
;
_journal_issue 17
_journal_name_full 'Organic &amp; biomolecular chemistry'
_journal_page_first 2849
_journal_page_last 2857
_journal_paper_doi 10.1039/b709245h
_journal_volume 5
_journal_year 2007
_chemical_absolute_configuration ad
_chemical_formula_moiety 'C48 H38 N11 O3 Ru, C48 H37 N11 O3 Ru, 4(F6 P)'
_chemical_formula_sum 'C48 H39 F12 N11 O3 P2 Ru'
_chemical_formula_weight 1208.90
_chemical_name_common
;
8((1'',10'''-phenantroline-2''-yl)phenyl-(bis (2,2')-
bipyridine)ruthenium)-2'-deoxyadenosine-dihexafluorophosphate
;
_chemical_name_systematic
;8{(1'',10'''-phenantroline-2''-yl)phenyl-(bis
[2,2']-bipyridine)ruthenium}-2'-deoxyadenosine-
dihexafluorophosphate
;
_space_group_IT_number 1
_symmetry_cell_setting triclinic
_symmetry_Int_Tables_number 1
_symmetry_space_group_name_Hall 'P 1'
_symmetry_space_group_name_H-M 'P 1'
_atom_sites_solution_hydrogens geom
_atom_sites_solution_primary direct
_audit_creation_date 07-06-15
_audit_creation_method CRYSTALS_ver_12.84
_cell_angle_alpha 89.02(3)
_cell_angle_beta 71.32(3)
_cell_angle_gamma 89.82(4)
_cell_formula_units_Z 2
_cell_length_a 13.291(5)
_cell_length_b 13.669(5)
_cell_length_c 16.242(5)
_cell_measurement_reflns_used 0
_cell_measurement_temperature 150
_cell_measurement_theta_max 77
_cell_measurement_theta_min 4
_cell_volume 2794.9(18)
_computing_cell_refinement 'CrysAlis RED, (Oxford Diffraction, 2002)'
_computing_data_collection 'Xcalibur, (Oxford Diffraction, 2002)'
_computing_data_reduction 'CrysAlis RED, (Oxford Diffraction, 2002)'
_computing_molecular_graphics 'CAMERON (Watkin et al., 1996)'
_computing_publication_material 'CRYSTALS (Betteridge et al., 2003)'
_computing_structure_refinement 'CRYSTALS (Betteridge et al., 2003)'
_computing_structure_solution 'SIR92 (Altomare et al., 1994)'
_diffrn_ambient_temperature 150
_diffrn_measured_fraction_theta_full 0.995
_diffrn_measured_fraction_theta_max 0.973
_diffrn_measurement_device_type 'Oxford Diffraction XCALIBUR'
_diffrn_measurement_method '\f & \w scans'
_diffrn_radiation_monochromator graphite
_diffrn_radiation_probe x-ray
_diffrn_radiation_type 'Cu K\a'
_diffrn_radiation_wavelength 1.54184
_diffrn_reflns_av_R_equivalents 0.059
_diffrn_reflns_limit_h_max 16
_diffrn_reflns_limit_h_min -16
_diffrn_reflns_limit_k_max 17
_diffrn_reflns_limit_k_min -15
_diffrn_reflns_limit_l_max 20
_diffrn_reflns_limit_l_min -20
_diffrn_reflns_number 21182
_diffrn_reflns_theta_full 71.196
_diffrn_reflns_theta_max 78.237
_diffrn_reflns_theta_min 3.758
_diffrn_standards_number 0
_exptl_absorpt_coefficient_mu 3.606
_exptl_absorpt_correction_T_max 0.52
_exptl_absorpt_correction_T_min 0.36
_exptl_absorpt_correction_type analytical
_exptl_absorpt_process_details
;
Analytical Absorption (De Meulenaer & Tompa, 1965)
;
_exptl_crystal_colour red
_exptl_crystal_density_diffrn 1.435
_exptl_crystal_description prism
_exptl_crystal_F_000 1217
_exptl_crystal_size_max 0.71
_exptl_crystal_size_mid 0.28
_exptl_crystal_size_min 0.18
_platon_squeeze_details
;
The methanol solvent molecules were not modelled and the disordered
density was taken into account using the SQUEEZE/PLATON procedure.
;
_refine_diff_density_max 1.87
_refine_diff_density_min -0.95
_refine_ls_abs_structure_details 'Flack (1983), 18175 Friedel-pairs'
_refine_ls_abs_structure_Flack 0.014(3)
_refine_ls_extinction_method None
_refine_ls_goodness_of_fit_ref 1.1081
_refine_ls_hydrogen_treatment constr
_refine_ls_matrix_type full
_refine_ls_number_parameters 1358
_refine_ls_number_reflns 14870
_refine_ls_number_restraints 25
_refine_ls_R_factor_all 0.0727
_refine_ls_R_factor_gt 0.0585
_refine_ls_shift/su_max 0.022687
_refine_ls_structure_factor_coef F
_refine_ls_weighting_details
;
Method, part 1, Chebychev polynomial, (Watkin, 1994, Prince, 1982)
[weight] = 1.0/[A~0~*T~0~(x)+A~1~*T~1~(x) ... +A~n-1~]*T~n-1~(x)]
where A~i~ are the Chebychev coefficients listed below and x= Fcalc/Fmax
Method = Robust Weighting (Prince, 1982)
W = [weight] * [1-(deltaF/6*sigmaF)^2^]^2^
A~i~ are:
26.0 -9.77 22.3
;
_refine_ls_weighting_scheme calc
_refine_ls_wR_factor_all 0.0778
_refine_ls_wR_factor_gt 0.0689
_refine_ls_wR_factor_ref 0.0689
_reflns_limit_h_max 16
_reflns_limit_h_min -16
_reflns_limit_k_max 17
_reflns_limit_k_min -15
_reflns_limit_l_max 20
_reflns_limit_l_min -20
_reflns_number_gt 14870
_reflns_number_total 21182
_reflns_threshold_expression I>2.0\s(I)
_cod_data_source_file b709245h.txt
_cod_data_source_block 13c
_cod_database_code 7153826

loop_
_symmetry_equiv_pos_as_xyz
x,y,z

loop_
_atom_site_label
_atom_site_type_symbol
_atom_site_fract_x
_atom_site_fract_y
_atom_site_fract_z
_atom_site_U_iso_or_equiv
_atom_site_occupancy
_atom_site_adp_type
_atom_site_refinement_flags_posn
_atom_site_refinement_flags_adp
Ru1 Ru 0.73070(6) 0.01455(6) 0.65083(6) 0.0462 1.0000 Uani . .
Ru2 Ru 1.14428(6) 0.61498(6) 0.18336(6) 0.0451 1.0000 Uani . .
N1 N 0.8576(5) 0.6886(4) 0.9863(4) 0.0531 1.0000 Uani . .
N3 N 0.7534(4) 0.5450(4) 1.0448(4) 0.0484 1.0000 Uani . .
N7 N 0.7913(4) 0.4110(4) 0.9411(4) 0.0473 1.0000 Uani . .
N9 N 0.9164(5) 0.4831(4) 0.8310(4) 0.0500 1.0000 Uani . .
N10 N 0.9779(5) 0.6989(4) 0.8478(5) 0.0598 1.0000 Uani . .
N25 N 0.9005(4) 0.0109(5) 0.6175(5) 0.0510 1.0000 Uani . .
N33 N 0.7638(5) -0.1198(5) 0.5886(5) 0.0500 1.0000 Uani . .
N39 N 0.7339(5) 0.0754(5) 0.5321(5) 0.0533 1.0000 Uani . .
N45 N 0.5710(5) 0.0067(5) 0.6622(5) 0.0484 1.0000 Uani . .
N51 N 0.7173(6) -0.0342(5) 0.7745(5) 0.0587 1.0000 Uani . .
N57 N 0.6809(4) 0.1385(4) 0.7221(5) 0.0468 1.0000 Uani . .
N63 N 1.0228(4) -0.0886(4) -0.1282(4) 0.0495 1.0000 Uani . .
N65 N 1.1323(4) 0.0511(4) -0.1887(4) 0.0504 1.0000 Uani . .
N69 N 1.1039(4) 0.1857(4) -0.0861(4) 0.0439 1.0000 Uani . .
N71 N 0.9771(4) 0.1148(4) 0.0272(4) 0.0451 1.0000 Uani . .
N72 N 0.9137(5) -0.0997(5) 0.0151(5) 0.0626 1.0000 Uani . .
N87 N 0.9770(5) 0.6096(4) 0.2115(4) 0.0398 1.0000 Uani . .
N95 N 1.1016(6) 0.7533(5) 0.2290(5) 0.0566 1.0000 Uani . .
N101 N 1.1373(5) 0.5653(5) 0.3048(4) 0.0487 1.0000 Uani . .
N107 N 1.2997(5) 0.6392(5) 0.1805(5) 0.0561 1.0000 Uani . .
N113 N 1.1719(5) 0.6527(5) 0.0546(4) 0.0429 1.0000 Uani . .
N119 N 1.1956(5) 0.4800(4) 0.1251(4) 0.0417 1.0000 Uani . .
O16 O 0.5891(4) 0.4611(4) 1.1898(3) 0.0613 1.0000 Uani . .
O17 O 0.6161(5) 0.1640(4) 1.0967(5) 0.0877 1.0000 Uani . U
O18 O 0.6124(4) 0.3753(4) 1.0198(4) 0.0576 1.0000 Uani . .
O78 O 1.1081(6) 0.4597(7) -0.3145(6) 0.1076 1.0000 Uani . .
O79 O 1.3954(6) 0.2816(6) -0.3291(6) 0.1223 1.0000 Uani D U
O80 O 1.1329(4) 0.3139(4) -0.1875(3) 0.0515 1.0000 Uani . .
C1 C 1.2862(5) 0.2513(4) -0.2817(3) 0.0889 1.0000 Uani D U
C2 C 0.7852(6) 0.6369(5) 1.0466(5) 0.0526 1.0000 Uani . .
C4 C 0.8031(5) 0.5027(5) 0.9709(5) 0.0473 1.0000 Uani . .
C5 C 0.8812(5) 0.5482(4) 0.8994(4) 0.0431 1.0000 Uani . .
C6 C 0.9071(5) 0.6474(5) 0.9099(4) 0.0461 1.0000 Uani . .
C8 C 0.8615(5) 0.4033(5) 0.8586(5) 0.0484 1.0000 Uani . .
C11 C 0.7171(5) 0.3355(5) 0.9912(5) 0.0481 1.0000 Uani . .
C12 C 0.7356(6) 0.2995(5) 1.0729(5) 0.0528 1.0000 Uani . .
C13 C 0.6244(6) 0.2626(6) 1.1266(7) 0.0742 1.0000 Uani . U
C14 C 0.5520(4) 0.3291(5) 1.0983(5) 0.0527 1.0000 Uani . .
C15 C 0.5068(6) 0.4119(7) 1.1652(5) 0.0670 1.0000 Uani . U
C19 C 0.8765(5) 0.3144(5) 0.8053(5) 0.0440 1.0000 Uani . .
C20 C 0.8887(6) 0.3260(5) 0.7177(7) 0.0643 1.0000 Uani . .
C21 C 0.9130(6) 0.2485(6) 0.6627(6) 0.0512 1.0000 Uani . .
C22 C 0.9273(5) 0.1549(5) 0.6945(6) 0.0480 1.0000 Uani . .
C23 C 0.9108(5) 0.1425(4) 0.7835(4) 0.0425 1.0000 Uani . .
C24 C 0.8869(5) 0.2219(5) 0.8381(5) 0.0493 1.0000 Uani . .
C26 C 0.9651(6) 0.0713(5) 0.6373(5) 0.0479 1.0000 Uani . .
C27 C 1.0790(5) 0.0608(6) 0.6005(6) 0.0575 1.0000 Uani . .
C28 C 1.1197(6) -0.0168(6) 0.5535(6) 0.0577 1.0000 Uani . .
C29 C 1.0547(6) -0.0849(6) 0.5332(6) 0.0532 1.0000 Uani . .
C30 C 0.9433(6) -0.0688(6) 0.5692(6) 0.0501 1.0000 Uani . .
C31 C 1.0895(6) -0.1720(6) 0.4859(6) 0.0649 1.0000 Uani . .
C32 C 1.0198(6) -0.2350(6) 0.4690(7) 0.0714 1.0000 Uani . .
C34 C 0.6928(7) -0.1824(6) 0.5789(7) 0.0696 1.0000 Uani . .
C35 C 0.7256(7) -0.2697(7) 0.5314(7) 0.0776 1.0000 Uani . .
C36 C 0.8324(7) -0.2878(6) 0.4944(6) 0.0698 1.0000 Uani . .
C37 C 0.9088(6) -0.2247(6) 0.5062(6) 0.0640 1.0000 Uani . .
C38 C 0.8710(6) -0.1375(6) 0.5519(6) 0.0560 1.0000 Uani . .
C40 C 0.6376(6) 0.0777(6) 0.5168(6) 0.0565 1.0000 Uani . .
C41 C 0.6293(8) 0.1109(7) 0.4411(6) 0.0676 1.0000 Uani . .
C42 C 0.7216(9) 0.1456(8) 0.3777(8) 0.0789 1.0000 Uani . .
C43 C 0.8182(8) 0.1467(7) 0.3935(7) 0.0651 1.0000 Uani . .
C44 C 0.8196(7) 0.1096(5) 0.4717(5) 0.0503 1.0000 Uani . .
C46 C 0.5490(5) 0.0395(6) 0.5900(5) 0.0487 1.0000 Uani . .
C47 C 0.4431(6) 0.0405(7) 0.5912(6) 0.0690 1.0000 Uani . .
C48 C 0.3659(6) 0.0070(7) 0.6609(6) 0.0729 1.0000 Uani . .
C49 C 0.3887(5) -0.0281(7) 0.7322(6) 0.0601 1.0000 Uani . .
C50 C 0.4932(6) -0.0249(6) 0.7308(6) 0.0551 1.0000 Uani . .
C52 C 0.6774(5) 0.0314(6) 0.8386(6) 0.0525 1.0000 Uani . .
C53 C 0.6675(6) 0.0058(7) 0.9225(6) 0.0661 1.0000 Uani . .
C54 C 0.6990(7) -0.0852(7) 0.9434(6) 0.0721 1.0000 Uani . .
C55 C 0.7390(8) -0.1472(8) 0.8808(8) 0.0841 1.0000 Uani . .
C56 C 0.7487(6) -0.1211(6) 0.7938(6) 0.0610 1.0000 Uani . .
C58 C 0.6493(5) 0.1254(5) 0.8088(5) 0.0444 1.0000 Uani . .
C59 C 0.5958(5) 0.1978(6) 0.8636(6) 0.0547 1.0000 Uani . .
C60 C 0.5754(5) 0.2871(6) 0.8302(5) 0.0546 1.0000 Uani . .
C61 C 0.6104(7) 0.3020(6) 0.7440(5) 0.0542 1.0000 Uani . .
C62 C 0.6626(7) 0.2271(5) 0.6894(6) 0.0506 1.0000 Uani . .
C64 C 1.0936(5) -0.0381(5) -0.1905(5) 0.0469 1.0000 Uani . .
C66 C 1.0857(5) 0.0925(5) -0.1120(4) 0.0443 1.0000 Uani . .
C67 C 1.0120(5) 0.0499(5) -0.0426(5) 0.0456 1.0000 Uani . .
C68 C 0.9795(5) -0.0470(5) -0.0476(4) 0.0464 1.0000 Uani . .
C70 C 1.0342(4) 0.1952(4) -0.0032(4) 0.0420 1.0000 Uani . .
C73 C 1.1809(5) 0.2593(5) -0.1353(4) 0.0444 1.0000 Uani . .
C74 C 1.2884(5) 0.2218(5) -0.1916(4) 0.0526 1.0000 Uani D .
C76 C 1.2162(5) 0.3443(5) -0.2663(4) 0.0502 1.0000 Uani D .
C77 C 1.1710(9) 0.3601(9) -0.3346(7) 0.0946 1.0000 Uani . U
C81 C 1.0149(5) 0.2831(5) 0.0496(5) 0.0443 1.0000 Uani . .
C82 C 0.9849(5) 0.2750(5) 0.1363(5) 0.0472 1.0000 Uani . .
C83 C 0.9509(6) 0.3555(5) 0.1915(5) 0.0455 1.0000 Uani . .
C84 C 0.9568(5) 0.4486(5) 0.1510(4) 0.0408 1.0000 Uani . .
C85 C 0.9891(5) 0.4576(5) 0.0649(4) 0.0418 1.0000 Uani . .
C86 C 1.0184(5) 0.3764(5) 0.0112(4) 0.0407 1.0000 Uani . .
C88 C 0.9104(5) 0.5340(5) 0.2063(4) 0.0405 1.0000 Uani . .
C89 C 0.8014(6) 0.5368(6) 0.2433(5) 0.0496 1.0000 Uani . .
C90 C 0.7508(6) 0.6221(6) 0.2842(5) 0.0518 1.0000 Uani . .
C91 C 0.8174(7) 0.7036(7) 0.2868(6) 0.0583 1.0000 Uani . .
C92 C 0.9276(6) 0.6922(5) 0.2518(6) 0.0511 1.0000 Uani . .
C93 C 0.7719(7) 0.7943(7) 0.3204(9) 0.0867 1.0000 Uani . .
C94 C 0.8376(7) 0.8722(7) 0.3236(9) 0.0964 1.0000 Uani . .
C96 C 1.1651(7) 0.8290(6) 0.2351(7) 0.0657 1.0000 Uani . .
C97 C 1.1276(8) 0.9188(6) 0.2662(7) 0.0809 1.0000 Uani . .
C98 C 1.0251(8) 0.9378(6) 0.2928(7) 0.0802 1.0000 Uani . .
C99 C 0.9517(7) 0.8617(6) 0.2891(7) 0.0705 1.0000 Uani . .
C100 C 0.9980(6) 0.7709(5) 0.2580(6) 0.0527 1.0000 Uani . .
C102 C 1.2288(8) 0.5770(6) 0.3250(6) 0.0611 1.0000 Uani . .
C103 C 1.2334(10) 0.5454(8) 0.4051(8) 0.0797 1.0000 Uani . .
C104 C 1.1494(13) 0.4993(9) 0.4645(8) 0.0994 1.0000 Uani . .
C105 C 1.0573(9) 0.4845(6) 0.4427(7) 0.0666 1.0000 Uani . .
C106 C 1.0516(8) 0.5182(7) 0.3647(6) 0.0629 1.0000 Uani . .
C108 C 1.3155(7) 0.6201(6) 0.2590(6) 0.0644 1.0000 Uani . .
C109 C 1.4175(8) 0.6453(8) 0.2649(8) 0.0909 1.0000 Uani . .
C110 C 1.4934(7) 0.6845(8) 0.1950(8) 0.0886 1.0000 Uani . .
C111 C 1.4760(7) 0.7029(9) 0.1184(8) 0.0910 1.0000 Uani . .
C112 C 1.3750(6) 0.6796(7) 0.1120(7) 0.0646 1.0000 Uani . .
C114 C 1.2247(5) 0.5816(6) -0.0020(5) 0.0509 1.0000 Uani . .
C115 C 1.2481(7) 0.5974(7) -0.0905(6) 0.0715 1.0000 Uani . .
C116 C 1.2280(9) 0.6881(8) -0.1213(6) 0.0864 1.0000 Uani . .
C117 C 1.1828(8) 0.7583(7) -0.0650(7) 0.0752 1.0000 Uani . .
C118 C 1.1549(6) 0.7388(7) 0.0225(6) 0.0627 1.0000 Uani . .
C120 C 1.2435(6) 0.4899(6) 0.0369(6) 0.0522 1.0000 Uani . .
C121 C 1.3011(5) 0.4129(6) -0.0117(5) 0.0544 1.0000 Uani . .
C122 C 1.3082(6) 0.3252(5) 0.0350(6) 0.0551 1.0000 Uani . .
C123 C 1.2622(6) 0.3180(5) 0.1213(6) 0.0518 1.0000 Uani . .
C124 C 1.2068(6) 0.3983(6) 0.1659(6) 0.0520 1.0000 Uani . .
P1 P 0.7223(2) 0.42213(17) 0.48545(17) 0.0613 1.0000 Uani . .
P2 P 0.1501(2) 0.20688(18) 0.37662(18) 0.0667 1.0000 Uani . .
P3 P 0.3229(2) 1.0072(2) 0.01198(18) 0.0819 1.0000 Uani . .
P4 P 0.4368(2) 0.8059(4) 0.4543(3) 0.1538 1.0000 Uani . .
F1 F 0.8006(5) 0.3458(5) 0.5045(5) 0.0895 1.0000 Uani . .
F2 F 0.7327(7) 0.3722(4) 0.3969(4) 0.1023 1.0000 Uani . .
F3 F 0.8178(6) 0.4938(5) 0.4358(4) 0.0890 1.0000 Uani . .
F4 F 0.6475(6) 0.5036(5) 0.4642(5) 0.1123 1.0000 Uani . .
F5 F 0.7150(7) 0.4745(5) 0.5717(4) 0.1055 1.0000 Uani . .
F6 F 0.6252(5) 0.3543(5) 0.5324(5) 0.1003 1.0000 Uani . .
F7 F 0.2351(6) 0.1539(7) 0.4078(9) 0.1583 1.0000 Uani . .
F8 F 0.0702(6) 0.1145(5) 0.4090(5) 0.0950 1.0000 Uani . .
F9 F 0.1016(8) 0.2554(6) 0.4656(5) 0.1239 1.0000 Uani . .
F10 F 0.2012(8) 0.1567(5) 0.2883(6) 0.1383 1.0000 Uani . .
F11 F 0.2293(5) 0.2985(5) 0.3427(5) 0.1011 1.0000 Uani . .
F12 F 0.0686(6) 0.2608(6) 0.3377(7) 0.1271 1.0000 Uani . .
F13 F 0.3290(9) 0.9171(7) 0.0599(8) 0.1680 1.0000 Uani . .
F14 F 0.3918(13) 0.9340(11) -0.0602(9) 0.2194 1.0000 Uani . .
F15 F 0.4204(10) 1.0582(13) 0.0071(13) 0.2813 1.0000 Uani . .
F16 F 0.216(2) 0.9677(11) 0.010(2) 0.4237 1.0000 Uani . .
F17 F 0.2671(9) 1.0640(8) 0.0922(9) 0.1811 1.0000 Uani . .
F18 F 0.2991(13) 1.0924(7) -0.0460(10) 0.2232 1.0000 Uani . .
F19 F 0.5142(9) 0.7211(8) 0.4156(7) 0.159(3) 1.0000 Uiso . .
F20 F 0.4454(14) 0.7841(13) 0.5444(11) 0.230(6) 1.0000 Uiso . .
F21 F 0.3546(10) 0.7395(10) 0.4540(8) 0.178(4) 1.0000 Uiso . .
F22 F 0.3732(14) 0.8169(14) 0.3856(11) 0.229(6) 1.0000 Uiso . .
F23 F 0.3506(12) 0.8612(12) 0.5073(10) 0.218(6) 1.0000 Uiso . .
F24 F 0.5346(13) 0.8759(12) 0.4502(10) 0.216(6) 1.0000 Uiso . .
H11 H 1.2606 0.1980 -0.3102 0.0999 1.0000 Uiso R .
H21 H 0.7526 0.6693 1.0990 0.0583 1.0000 Uiso R .
H83 H 1.0083 0.7482 0.8611 0.0701 1.0000 Uiso R .
H111 H 0.7202 0.2806 0.9531 0.0562 1.0000 Uiso R .
H121 H 0.7607 0.3513 1.1024 0.0679 1.0000 Uiso R .
H122 H 0.7861 0.2461 1.0595 0.0681 1.0000 Uiso R .
H131 H 0.6117 0.2652 1.1897 0.0808 1.0000 Uiso R .
H141 H 0.4937 0.2918 1.0904 0.0631 1.0000 Uiso R .
H142 H 0.9835 0.6916 0.7936 0.0699 1.0000 Uiso R .
H151 H 0.4590 0.3831 1.2182 0.0809 1.0000 Uiso R .
H152 H 0.4686 0.4586 1.1399 0.0809 1.0000 Uiso R .
H201 H 0.8774 0.3877 0.6966 0.0781 1.0000 Uiso R .
H211 H 0.9228 0.2593 0.6048 0.0611 1.0000 Uiso R .
H231 H 0.9127 0.0806 0.8072 0.0531 1.0000 Uiso R .
H241 H 0.8804 0.2142 0.8968 0.0660 1.0000 Uiso R .
H271 H 1.1242 0.1065 0.6121 0.0783 1.0000 Uiso R .
H281 H 1.1934 -0.0241 0.5314 0.0741 1.0000 Uiso R .
H311 H 1.1606 -0.1881 0.4691 0.0750 1.0000 Uiso R .
H321 H 1.0460 -0.2851 0.4307 0.0880 1.0000 Uiso R .
H341 H 0.6209 -0.1702 0.6075 0.0869 1.0000 Uiso R .
H351 H 0.6753 -0.3120 0.5224 0.0938 1.0000 Uiso R .
H361 H 0.8538 -0.3447 0.4626 0.0848 1.0000 Uiso R .
H411 H 0.5646 0.1118 0.4308 0.0842 1.0000 Uiso R .
H421 H 0.7188 0.1711 0.3246 0.1041 1.0000 Uiso R .
H431 H 0.8788 0.1713 0.3513 0.0750 1.0000 Uiso R .
H441 H 0.8845 0.1094 0.4817 0.0642 1.0000 Uiso R .
H471 H 0.4266 0.0650 0.5429 0.0888 1.0000 Uiso R .
H481 H 0.2959 0.0065 0.6611 0.0960 1.0000 Uiso R .
H491 H 0.3359 -0.0535 0.7796 0.0701 1.0000 Uiso R .
H501 H 0.5079 -0.0460 0.7800 0.0688 1.0000 Uiso R .
H531 H 0.6376 0.0494 0.9672 0.0819 1.0000 Uiso R .
H541 H 0.6950 -0.1000 1.0001 0.0899 1.0000 Uiso R .
H551 H 0.7596 -0.2085 0.8943 0.1131 1.0000 Uiso R .
H561 H 0.7743 -0.1663 0.7504 0.0848 1.0000 Uiso R .
H591 H 0.5746 0.1873 0.9242 0.0641 1.0000 Uiso R .
H601 H 0.5353 0.3342 0.8674 0.0691 1.0000 Uiso R .
H611 H 0.6011 0.3628 0.7204 0.0589 1.0000 Uiso R .
H621 H 0.6870 0.2377 0.6292 0.0599 1.0000 Uiso R .
H641 H 1.1191 -0.0687 -0.2446 0.0548 1.0000 Uiso R .
H721 H 0.8812 -0.0710 0.0739 0.0709 1.0000 Uiso R .
H722 H 0.8962 -0.1684 0.0041 0.0709 1.0000 Uiso R .
H731 H 1.1942 0.3030 -0.0925 0.0556 1.0000 Uiso R .
H741 H 1.3448 0.2541 -0.1775 0.0621 1.0000 Uiso R .
H742 H 1.2951 0.1522 -0.1839 0.0621 1.0000 Uiso R .
H761 H 1.2545 0.4029 -0.2580 0.0581 1.0000 Uiso R .
H771 H 1.2276 0.3622 -0.3927 0.1120 1.0000 Uiso R .
H772 H 1.1204 0.3055 -0.3329 0.1120 1.0000 Uiso R .
H821 H 0.9854 0.2137 0.1620 0.0571 1.0000 Uiso R .
H831 H 0.9278 0.3476 0.2517 0.0593 1.0000 Uiso R .
H851 H 0.9921 0.5205 0.0404 0.0541 1.0000 Uiso R .
H861 H 1.0400 0.3842 -0.0486 0.0478 1.0000 Uiso R .
H891 H 0.7606 0.4829 0.2397 0.0591 1.0000 Uiso R .
H901 H 0.6776 0.6257 0.3082 0.0609 1.0000 Uiso R .
H931 H 0.6986 0.8014 0.3386 0.1112 1.0000 Uiso R .
H941 H 0.8084 0.9310 0.3476 0.1049 1.0000 Uiso R .
H961 H 1.2389 0.8188 0.2170 0.0770 1.0000 Uiso R .
H971 H 1.1763 0.9658 0.2704 0.0959 1.0000 Uiso R .
H981 H 1.0012 1.0004 0.3106 0.0928 1.0000 Uiso R .
H1031 H 1.2953 0.5568 0.4183 0.0991 1.0000 Uiso R .
H1041 H 1.1550 0.4804 0.5182 0.1382 1.0000 Uiso R .
H1051 H 0.9994 0.4525 0.4811 0.0889 1.0000 Uiso R .
H1061 H 0.9895 0.5092 0.3499 0.0742 1.0000 Uiso R .
H1091 H 1.4290 0.6351 0.3179 0.1148 1.0000 Uiso R .
H1101 H 1.5593 0.6987 0.2000 0.1040 1.0000 Uiso R .
H1111 H 1.5280 0.7298 0.0705 0.1099 1.0000 Uiso R .
H1121 H 1.3600 0.6934 0.0612 0.0729 1.0000 Uiso R .
H1151 H 1.2772 0.5468 -0.1288 0.0901 1.0000 Uiso R .
H1161 H 1.2446 0.6997 -0.1804 0.1099 1.0000 Uiso R .
H1171 H 1.1748 0.8209 -0.0854 0.1021 1.0000 Uiso R .
H1181 H 1.1182 0.7860 0.0613 0.0812 1.0000 Uiso R .
H1211 H 1.3347 0.4189 -0.0714 0.0698 1.0000 Uiso R .
H1221 H 1.3413 0.2707 0.0044 0.0681 1.0000 Uiso R .
H1231 H 1.2688 0.2614 0.1513 0.0652 1.0000 Uiso R .
H1241 H 1.1769 0.3950 0.2263 0.0658 1.0000 Uiso R .
H1 H 0.6370 0.4958 1.1398 0.0500 1.0000 Uiso R .

loop_
_atom_site_aniso_label
_atom_site_aniso_U_11
_atom_site_aniso_U_22
_atom_site_aniso_U_33
_atom_site_aniso_U_23
_atom_site_aniso_U_13
_atom_site_aniso_U_12
Ru1 0.0396(3) 0.0270(3) 0.0739(4) -0.0116(2) -0.0203(3) 0.0041(2)
Ru2 0.0440(3) 0.0281(3) 0.0682(4) -0.0112(2) -0.0244(3) 0.0048(2)
N1 0.060(3) 0.036(3) 0.067(4) -0.019(3) -0.024(3) 0.011(3)
N3 0.045(3) 0.036(3) 0.068(3) -0.017(2) -0.022(2) 0.006(2)
N7 0.048(3) 0.035(3) 0.065(3) -0.011(2) -0.025(2) 0.006(2)
N9 0.055(3) 0.027(3) 0.072(4) -0.013(2) -0.026(3) 0.008(2)
N10 0.070(4) 0.029(3) 0.077(4) -0.014(3) -0.016(3) -0.006(3)
N25 0.031(3) 0.032(3) 0.089(5) -0.003(3) -0.018(3) 0.001(2)
N33 0.039(3) 0.025(3) 0.087(4) -0.024(3) -0.020(3) 0.004(2)
N39 0.047(3) 0.034(3) 0.077(4) -0.026(3) -0.016(3) 0.004(3)
N45 0.049(3) 0.030(3) 0.068(4) -0.017(3) -0.021(3) 0.000(2)
N51 0.051(3) 0.035(3) 0.092(5) -0.003(3) -0.026(3) -0.001(3)
N57 0.030(2) 0.023(3) 0.087(5) 0.009(3) -0.018(3) 0.006(2)
N63 0.042(2) 0.042(3) 0.069(4) -0.010(3) -0.024(2) 0.007(2)
N65 0.037(2) 0.041(3) 0.076(4) -0.016(3) -0.022(2) 0.003(2)
N69 0.039(2) 0.040(3) 0.058(3) -0.001(2) -0.023(2) -0.004(2)
N71 0.046(3) 0.021(2) 0.071(3) -0.009(2) -0.023(2) 0.0028(19)
N72 0.072(4) 0.035(3) 0.070(4) -0.011(3) -0.008(3) -0.008(3)
N87 0.053(3) 0.027(3) 0.044(3) -0.007(2) -0.022(3) 0.003(2)
N95 0.061(4) 0.035(4) 0.076(4) -0.016(3) -0.024(3) -0.006(3)
N101 0.056(4) 0.032(3) 0.066(4) -0.009(3) -0.031(3) 0.009(3)
N107 0.041(3) 0.050(4) 0.083(5) -0.026(3) -0.027(3) 0.011(3)
N113 0.035(3) 0.038(3) 0.062(3) -0.004(2) -0.025(2) 0.004(2)
N119 0.054(3) 0.025(3) 0.052(3) -0.017(2) -0.025(3) 0.009(2)
O16 0.058(3) 0.053(3) 0.075(3) -0.014(2) -0.025(2) 0.004(2)
O17 0.066(3) 0.044(3) 0.133(5) -0.018(3) -0.003(3) -0.011(2)
O18 0.043(3) 0.057(3) 0.079(3) -0.012(3) -0.029(2) 0.006(2)
O78 0.100(5) 0.103(6) 0.119(6) 0.006(5) -0.035(4) 0.016(4)
O79 0.077(4) 0.099(6) 0.165(7) 0.003(5) -0.004(4) 0.000(4)
O80 0.047(2) 0.039(3) 0.068(3) 0.003(2) -0.017(2) 0.0031(18)
C1 0.060(4) 0.071(5) 0.120(7) -0.010(5) -0.006(4) -0.002(4)
C2 0.056(4) 0.038(4) 0.062(4) -0.006(3) -0.016(3) 0.008(3)
C4 0.049(3) 0.032(3) 0.066(4) -0.005(3) -0.025(3) 0.000(2)
C5 0.043(3) 0.029(3) 0.061(4) -0.010(2) -0.021(3) 0.003(2)
C6 0.046(3) 0.046(4) 0.047(3) -0.003(3) -0.015(3) -0.006(3)
C8 0.046(3) 0.029(3) 0.078(4) -0.016(3) -0.031(3) 0.009(2)
C11 0.037(3) 0.037(4) 0.070(4) -0.007(3) -0.016(3) 0.000(2)
C12 0.055(4) 0.037(3) 0.070(4) -0.003(3) -0.026(3) 0.005(3)
C13 0.042(3) 0.053(4) 0.117(6) -0.009(4) -0.009(4) -0.007(3)
C14 0.029(2) 0.056(4) 0.073(4) -0.003(3) -0.016(3) -0.005(2)
C15 0.049(3) 0.079(5) 0.076(4) -0.023(4) -0.022(3) 0.013(3)
C19 0.045(3) 0.027(3) 0.062(4) -0.009(3) -0.019(3) -0.003(2)
C20 0.057(4) 0.023(4) 0.119(8) -0.010(4) -0.036(4) 0.009(3)
C21 0.054(4) 0.039(4) 0.064(4) -0.009(3) -0.023(3) -0.002(3)
C22 0.039(3) 0.021(3) 0.088(5) -0.016(3) -0.026(3) 0.006(2)
C23 0.040(3) 0.026(3) 0.069(4) -0.012(3) -0.027(3) 0.006(2)
C24 0.047(3) 0.031(3) 0.077(4) -0.007(3) -0.030(3) 0.006(2)
C26 0.039(3) 0.030(3) 0.075(5) -0.009(3) -0.018(3) 0.004(2)
C27 0.031(3) 0.044(4) 0.098(6) -0.021(4) -0.020(3) 0.001(3)
C28 0.041(3) 0.053(5) 0.084(5) -0.023(4) -0.025(3) 0.008(3)
C29 0.046(4) 0.036(4) 0.080(5) -0.014(3) -0.024(3) 0.007(3)
C30 0.045(4) 0.034(4) 0.069(4) -0.009(3) -0.014(3) 0.010(3)
C31 0.044(3) 0.046(4) 0.105(6) -0.032(4) -0.023(4) 0.013(3)
C32 0.062(4) 0.035(4) 0.120(7) -0.040(4) -0.030(4) 0.018(3)
C34 0.054(4) 0.040(5) 0.117(7) -0.035(4) -0.029(4) 0.000(3)
C35 0.061(4) 0.049(5) 0.122(8) -0.036(5) -0.026(5) -0.004(4)
C36 0.072(5) 0.042(4) 0.094(6) -0.025(4) -0.024(4) 0.000(3)
C37 0.059(4) 0.045(4) 0.088(6) -0.032(4) -0.022(4) 0.008(3)
C38 0.054(4) 0.038(4) 0.075(5) -0.019(3) -0.019(3) 0.011(3)
C40 0.051(4) 0.042(4) 0.081(5) -0.026(4) -0.025(3) 0.008(3)
C41 0.069(5) 0.060(5) 0.082(6) -0.004(4) -0.035(4) 0.006(4)
C42 0.079(6) 0.057(6) 0.098(7) -0.009(5) -0.024(5) 0.005(4)
C43 0.068(5) 0.044(5) 0.075(6) -0.010(4) -0.011(4) 0.011(4)
C44 0.061(5) 0.018(3) 0.069(5) -0.009(3) -0.017(4) 0.004(3)
C46 0.043(3) 0.045(4) 0.060(4) -0.021(3) -0.018(3) 0.008(3)
C47 0.054(4) 0.083(6) 0.082(5) -0.028(4) -0.038(4) 0.008(4)
C48 0.044(3) 0.088(7) 0.091(6) -0.031(5) -0.025(4) 0.004(4)
C49 0.043(3) 0.064(5) 0.075(5) -0.018(4) -0.019(3) 0.001(3)
C50 0.048(4) 0.046(4) 0.073(5) -0.015(3) -0.023(4) 0.011(3)
C52 0.033(3) 0.048(4) 0.080(5) -0.008(3) -0.024(3) 0.001(3)
C53 0.061(4) 0.059(5) 0.088(6) -0.003(4) -0.038(4) 0.010(4)
C54 0.071(5) 0.074(6) 0.075(5) 0.012(4) -0.030(4) 0.017(4)
C55 0.071(5) 0.069(6) 0.114(8) 0.012(5) -0.033(5) 0.019(4)
C56 0.056(4) 0.041(4) 0.090(6) 0.023(4) -0.031(4) 0.003(3)
C58 0.036(3) 0.041(4) 0.058(4) -0.012(3) -0.017(3) 0.000(3)
C59 0.040(3) 0.045(4) 0.077(5) -0.009(3) -0.015(3) 0.008(3)
C60 0.044(3) 0.044(4) 0.074(5) -0.023(3) -0.015(3) 0.011(3)
C61 0.060(4) 0.034(4) 0.065(5) -0.002(3) -0.016(4) 0.011(3)
C62 0.057(4) 0.027(4) 0.071(5) -0.011(3) -0.025(3) 0.001(3)
C64 0.042(3) 0.038(4) 0.062(4) -0.009(3) -0.018(3) 0.003(3)
C66 0.040(3) 0.040(3) 0.057(4) -0.009(3) -0.020(3) 0.003(2)
C67 0.041(3) 0.033(3) 0.066(4) -0.010(3) -0.021(3) 0.008(2)
C68 0.050(3) 0.037(3) 0.056(4) -0.008(3) -0.023(3) -0.002(3)
C70 0.037(3) 0.029(3) 0.061(4) -0.007(2) -0.016(2) 0.005(2)
C73 0.037(3) 0.039(3) 0.060(4) -0.010(3) -0.018(3) -0.002(2)
C74 0.041(3) 0.048(4) 0.071(4) 0.000(3) -0.022(3) -0.004(3)
C76 0.039(3) 0.050(4) 0.064(4) -0.005(3) -0.019(3) -0.009(3)
C77 0.088(5) 0.105(7) 0.094(6) -0.001(5) -0.034(5) 0.004(5)
C81 0.038(3) 0.034(3) 0.063(4) -0.011(3) -0.020(3) 0.000(2)
C82 0.046(3) 0.032(4) 0.069(4) -0.016(3) -0.026(3) 0.005(2)
C83 0.049(3) 0.041(4) 0.046(3) -0.008(3) -0.015(3) 0.001(3)
C84 0.040(3) 0.033(4) 0.051(4) -0.006(3) -0.016(2) 0.005(2)
C85 0.040(3) 0.030(3) 0.062(4) -0.002(2) -0.026(3) -0.006(2)
C86 0.041(3) 0.037(4) 0.043(3) -0.006(2) -0.011(2) -0.002(2)
C88 0.043(3) 0.035(3) 0.048(3) -0.002(2) -0.020(3) -0.006(2)
C89 0.050(3) 0.045(4) 0.056(4) -0.016(3) -0.020(3) 0.004(3)
C90 0.044(3) 0.053(5) 0.059(4) -0.008(3) -0.015(3) 0.010(3)
C91 0.050(4) 0.050(5) 0.072(5) -0.012(4) -0.014(3) 0.020(3)
C92 0.043(4) 0.024(3) 0.090(5) -0.011(3) -0.026(4) 0.010(3)
C93 0.047(4) 0.042(5) 0.162(10) -0.034(5) -0.020(5) 0.021(3)
C94 0.061(5) 0.047(5) 0.172(11) -0.042(6) -0.022(6) 0.019(4)
C96 0.055(4) 0.025(4) 0.110(7) -0.018(4) -0.017(4) 0.002(3)
C97 0.078(6) 0.036(4) 0.116(8) -0.024(4) -0.012(5) -0.009(4)
C98 0.089(6) 0.022(3) 0.121(8) -0.024(4) -0.022(5) 0.009(3)
C99 0.072(5) 0.029(4) 0.106(7) -0.019(4) -0.022(4) 0.004(3)
C100 0.055(4) 0.022(3) 0.079(5) -0.011(3) -0.019(3) 0.006(3)
C102 0.077(5) 0.040(4) 0.080(5) -0.023(4) -0.044(4) 0.016(4)
C103 0.102(7) 0.068(6) 0.090(7) -0.012(5) -0.059(6) 0.015(5)
C104 0.165(13) 0.081(8) 0.082(7) 0.010(6) -0.082(8) -0.009(8)
C105 0.114(8) 0.026(4) 0.075(6) 0.001(4) -0.052(6) -0.005(4)
C106 0.073(6) 0.044(5) 0.076(6) -0.015(4) -0.030(5) 0.005(4)
C108 0.066(4) 0.048(5) 0.092(6) -0.037(4) -0.042(4) 0.016(4)
C109 0.077(6) 0.095(7) 0.126(8) -0.064(7) -0.065(6) 0.031(5)
C110 0.054(4) 0.101(8) 0.126(8) -0.061(6) -0.046(5) 0.009(4)
C111 0.052(4) 0.098(8) 0.122(8) -0.065(7) -0.023(5) -0.004(4)
C112 0.038(3) 0.069(6) 0.086(6) -0.021(4) -0.017(4) -0.004(3)
C114 0.041(3) 0.051(4) 0.068(4) -0.019(3) -0.028(3) 0.008(3)
C115 0.079(5) 0.068(6) 0.076(5) -0.015(4) -0.036(4) 0.026(4)
C116 0.116(8) 0.085(7) 0.065(5) -0.005(5) -0.037(5) 0.042(6)
C117 0.076(5) 0.062(6) 0.095(7) 0.017(5) -0.038(5) 0.015(4)
C118 0.053(4) 0.055(5) 0.090(6) -0.016(4) -0.036(4) 0.012(3)
C120 0.039(3) 0.046(4) 0.079(5) -0.015(3) -0.028(3) 0.007(3)
C121 0.036(3) 0.051(5) 0.076(5) -0.030(4) -0.018(3) 0.010(3)
C122 0.053(4) 0.033(4) 0.088(6) -0.019(3) -0.036(4) 0.013(3)
C123 0.051(3) 0.035(4) 0.077(5) -0.011(3) -0.030(3) 0.009(3)
C124 0.047(4) 0.030(4) 0.087(5) -0.011(3) -0.033(4) 0.008(3)
P1 0.0763(12) 0.0355(10) 0.0728(13) -0.0011(8) -0.0250(10) -0.0030(8)
P2 0.0675(12) 0.0427(11) 0.0849(15) 0.0041(10) -0.0177(11) -0.0015(9)
P3 0.0981(16) 0.0646(15) 0.0883(15) 0.0123(11) -0.0380(13) -0.0077(12)
P4 0.0767(15) 0.178(4) 0.237(5) -0.159(4) -0.085(2) 0.052(2)
F1 0.089(4) 0.073(4) 0.111(4) 0.009(3) -0.039(3) 0.012(3)
F2 0.175(7) 0.044(3) 0.101(4) -0.016(3) -0.060(4) -0.010(3)
F3 0.100(4) 0.065(4) 0.100(4) 0.011(3) -0.030(3) -0.027(3)
F4 0.100(5) 0.066(4) 0.154(6) 0.029(4) -0.019(4) 0.020(3)
F5 0.159(6) 0.069(4) 0.081(4) -0.015(3) -0.026(4) -0.007(4)
F6 0.083(3) 0.074(4) 0.154(6) 0.041(4) -0.053(4) -0.017(3)
F7 0.078(4) 0.108(6) 0.292(13) 0.090(7) -0.069(6) -0.022(4)
F8 0.097(4) 0.061(4) 0.126(5) 0.011(3) -0.035(4) -0.021(3)
F9 0.176(8) 0.082(5) 0.098(5) -0.011(4) -0.021(5) 0.012(5)
F10 0.180(8) 0.058(4) 0.134(6) -0.013(4) 0.011(6) -0.007(4)
F11 0.095(4) 0.060(4) 0.145(6) 0.009(3) -0.033(4) -0.022(3)
F12 0.090(5) 0.111(6) 0.194(8) 0.046(6) -0.066(5) -0.012(4)
F13 0.181(9) 0.088(6) 0.236(11) 0.057(6) -0.070(8) 0.027(5)
F14 0.237(14) 0.206(14) 0.184(11) -0.078(10) -0.019(9) 0.015(11)
F15 0.122(8) 0.280(18) 0.38(2) -0.033(16) 0.008(11) -0.122(10)
F16 0.52(4) 0.135(11) 0.89(6) 0.02(2) -0.61(4) -0.049(15)
F17 0.147(8) 0.132(8) 0.242(12) -0.072(8) -0.028(7) -0.011(6)
F18 0.340(18) 0.091(7) 0.320(17) 0.095(9) -0.225(15) -0.046(8)

loop_
_atom_type_symbol
_atom_type_scat_dispersion_real
_atom_type_scat_dispersion_imag
_atom_type_scat_Cromer_Mann_a1
_atom_type_scat_Cromer_Mann_b1
_atom_type_scat_Cromer_Mann_a2
_atom_type_scat_Cromer_Mann_b2
_atom_type_scat_Cromer_Mann_a3
_atom_type_scat_Cromer_Mann_b3
_atom_type_scat_Cromer_Mann_a4
_atom_type_scat_Cromer_Mann_b4
_atom_type_scat_Cromer_Mann_c
_atom_type_scat_source
C 0.0181 0.0091 2.3100 20.8439 1.0200 10.2075 1.5886 0.5687 0.8650 51.6512 0.2156 'International Tables Vol C 4.2.6.8 and 6.1.1.4'
H 0.0000 0.0000 0.4930 10.5109 0.3229 26.1257 0.1402 3.1424 0.0408 57.7998 0.0030 'International Tables Vol C 4.2.6.8 and 6.1.1.4'
N 0.0311 0.0180 12.2126 0.0057 3.1322 9.8933 2.0125 28.9975 1.1663 0.5826 -11.5290 'International Tables Vol C 4.2.6.8 and 6.1.1.4'
O 0.0492 0.0322 3.0485 13.2771 2.2868 5.7011 1.5463 0.3239 0.8670 32.9089 0.2508 'International Tables Vol C 4.2.6.8 and 6.1.1.4'
F 0.0727 0.0534 3.5392 10.2825 2.6412 4.2944 1.5170 0.2615 1.0243 26.1476 0.2776 'International Tables Vol C 4.2.6.8 and 6.1.1.4'
P 0.2955 0.4335 6.4345 1.9067 4.1791 27.1570 1.7800 0.5260 1.4908 68.1645 1.1149 'International Tables Vol C 4.2.6.8 and 6.1.1.4'
Ru 0.0552 3.2960 19.2674 0.8085 12.9182 8.4347 4.8634 24.7997 1.5676 94.2928 5.3787 'International Tables Vol C 4.2.6.8 and 6.1.1.4'

loop_
_geom_angle_atom_site_label_1
_geom_angle_atom_site_label_2
_geom_angle_atom_site_label_3
_geom_angle
_geom_angle_publ_flag
N25 Ru1 N33 79.4(2) yes
N25 Ru1 N39 93.9(3) yes
N33 Ru1 N39 87.3(3) yes
N25 Ru1 N45 170.0(3) yes
N33 Ru1 N45 92.7(2) yes
N39 Ru1 N45 79.6(3) yes
N25 Ru1 N51 89.6(3) yes
N33 Ru1 N51 98.0(3) yes
N39 Ru1 N51 174.1(3) yes
N45 Ru1 N51 97.5(3) yes
N25 Ru1 N57 106.6(2) yes
N33 Ru1 N57 172.8(3) yes
N39 Ru1 N57 96.3(3) yes
N45 Ru1 N57 81.8(2) yes
N51 Ru1 N57 78.2(3) yes
N87 Ru2 N95 78.7(3) yes
N87 Ru2 N101 93.5(3) yes
N95 Ru2 N101 91.3(3) yes
N87 Ru2 N107 167.2(2) yes
N95 Ru2 N107 90.9(3) yes
N101 Ru2 N107 79.1(3) yes
N87 Ru2 N113 93.5(2) yes
N95 Ru2 N113 95.1(3) yes
N101 Ru2 N113 171.4(2) yes
N107 Ru2 N113 95.0(3) yes
N87 Ru2 N119 103.5(2) yes
N95 Ru2 N119 174.5(3) yes
N101 Ru2 N119 93.6(2) yes
N107 Ru2 N119 87.5(3) yes
N113 Ru2 N119 79.8(2) yes
C2 N1 C6 118.9(6) yes
C2 N3 C4 112.3(6) yes
C4 N7 C8 108.0(6) yes
C4 N7 C11 125.0(6) yes
C8 N7 C11 127.0(5) yes
C5 N9 C8 105.1(6) yes
C6 N10 H83 119.9 no
C6 N10 H142 120.7 no
H83 N10 H142 118.0 no
Ru1 N25 C26 130.0(5) yes
Ru1 N25 C30 112.0(5) yes
C26 N25 C30 118.0(6) yes
Ru1 N33 C34 125.9(5) yes
Ru1 N33 C38 113.4(5) yes
C34 N33 C38 120.6(6) yes
Ru1 N39 C40 115.4(6) yes
Ru1 N39 C44 125.3(6) yes
C40 N39 C44 119.2(8) yes
Ru1 N45 C46 113.7(5) yes
Ru1 N45 C50 126.5(6) yes
C46 N45 C50 119.8(7) yes
Ru1 N51 C52 115.6(6) yes
Ru1 N51 C56 124.8(7) yes
C52 N51 C56 119.5(8) yes
Ru1 N57 C58 115.4(5) yes
Ru1 N57 C62 125.4(6) yes
C58 N57 C62 118.4(7) yes
C64 N63 C68 118.9(6) yes
C64 N65 C66 110.9(6) yes
C66 N69 C70 105.5(5) yes
C66 N69 C73 128.2(5) yes
C70 N69 C73 126.3(5) yes
C67 N71 C70 103.1(5) yes
C68 N72 H721 119.8 no
C68 N72 H722 120.2 no
H721 N72 H722 120.0 no
Ru2 N87 C88 131.2(5) yes
Ru2 N87 C92 112.5(5) yes
C88 N87 C92 115.7(6) yes
Ru2 N95 C96 128.8(6) yes
Ru2 N95 C100 115.7(5) yes
C96 N95 C100 115.5(7) yes
Ru2 N101 C102 115.0(6) yes
Ru2 N101 C106 126.2(6) yes
C102 N101 C106 118.7(8) yes
Ru2 N107 C108 113.3(6) yes
Ru2 N107 C112 123.6(6) yes
C108 N107 C112 122.7(7) yes
Ru2 N113 C114 113.4(5) yes
Ru2 N113 C118 127.3(6) yes
C114 N113 C118 118.8(7) yes
Ru2 N119 C120 111.9(5) yes
Ru2 N119 C124 126.0(5) yes
C120 N119 C124 120.2(6) yes
C15 O16 H1 110.1 no
C11 O18 C14 110.0(5) yes
C73 O80 C76 107.8(5) yes
O79 C1 C74 104.7(6) yes
O79 C1 C76 107.5(5) yes
C74 C1 C76 104.2(5) yes
O79 C1 H11 113.1 no
C74 C1 H11 112.4 no
C76 C1 H11 114.1 no
N3 C2 N1 129.6(7) yes
N3 C2 H21 114.9 no
N1 C2 H21 115.5 no
N7 C4 N3 130.9(6) yes
N7 C4 C5 103.8(6) yes
N3 C4 C5 125.2(6) yes
C4 C5 N9 110.2(5) yes
C4 C5 C6 116.7(6) yes
N9 C5 C6 133.1(6) yes
C5 C6 N1 117.4(6) yes
C5 C6 N10 122.9(6) yes
N1 C6 N10 119.7(6) yes
N7 C8 N9 112.9(5) yes
N7 C8 C19 124.8(6) yes
N9 C8 C19 122.3(6) yes
N7 C11 O18 109.0(6) yes
N7 C11 C12 115.8(5) yes
O18 C11 C12 104.5(6) yes
N7 C11 H111 107.9 no
O18 C11 H111 110.2 no
C12 C11 H111 109.4 no
C11 C12 C13 101.7(6) yes
C11 C12 H121 112.5 no
C13 C12 H121 112.0 no
C11 C12 H122 109.5 no
C13 C12 H122 110.8 no
H121 C12 H122 110.1 no
C12 C13 O17 105.8(6) yes
C12 C13 C14 103.3(7) yes
O17 C13 C14 109.4(8) yes
C12 C13 H131 112.7 no
O17 C13 H131 113.0 no
C14 C13 H131 112.0 no
C13 C14 O18 107.6(5) yes
C13 C14 C15 111.7(7) yes
O18 C14 C15 106.9(6) yes
C13 C14 H141 110.1 no
O18 C14 H141 110.9 no
C15 C14 H141 109.6 no
C14 C15 O16 112.4(5) yes
C14 C15 H151 109.0 no
O16 C15 H151 106.1 no
C14 C15 H152 108.5 no
O16 C15 H152 110.5 no
H151 C15 H152 110.2 no
C8 C19 C20 118.0(7) yes
C8 C19 C24 122.5(6) yes
C20 C19 C24 119.3(6) yes
C19 C20 C21 121.3(7) yes
C19 C20 H201 118.9 no
C21 C20 H201 119.7 no
C20 C21 C22 120.0(8) yes
C20 C21 H211 118.9 no
C22 C21 H211 121.0 no
C21 C22 C23 118.6(6) yes
C21 C22 C26 122.6(8) yes
C23 C22 C26 118.7(6) yes
C22 C23 C24 120.4(6) yes
C22 C23 H231 120.5 no
C24 C23 H231 119.0 no
C19 C24 C23 120.2(7) yes
C19 C24 H241 119.4 no
C23 C24 H241 120.3 no
C22 C26 N25 122.7(6) yes
C22 C26 C27 116.3(6) yes
N25 C26 C27 121.0(7) yes
C26 C27 C28 120.1(7) yes
C26 C27 H271 120.3 no
C28 C27 H271 119.5 no
C27 C28 C29 120.9(7) yes
C27 C28 H281 119.6 no
C29 C28 H281 119.4 no
C28 C29 C30 116.1(7) yes
C28 C29 C31 125.6(7) yes
C30 C29 C31 118.1(7) yes
C29 C30 N25 123.4(7) yes
C29 C30 C38 119.1(7) yes
N25 C30 C38 117.5(6) yes
C29 C31 C32 121.6(7) yes
C29 C31 H311 119.2 no
C32 C31 H311 119.1 no
C31 C32 C37 122.2(7) yes
C31 C32 H321 118.8 no
C37 C32 H321 119.0 no
N33 C34 C35 120.6(8) yes
N33 C34 H341 118.4 no
C35 C34 H341 120.8 no
C34 C35 C36 119.1(7) yes
C34 C35 H351 120.2 no
C36 C35 H351 120.5 no
C35 C36 C37 121.3(7) yes
C35 C36 H361 119.0 no
C37 C36 H361 119.6 no
C32 C37 C36 125.7(7) yes
C32 C37 C38 117.3(7) yes
C36 C37 C38 116.7(7) yes
C30 C38 C37 120.9(7) yes
C30 C38 N33 117.3(6) yes
C37 C38 N33 121.4(7) yes
N39 C40 C41 121.6(9) yes
N39 C40 C46 113.4(8) yes
C41 C40 C46 125.0(7) yes
C40 C41 C42 118.0(9) yes
C40 C41 H411 121.4 no
C42 C41 H411 120.6 no
C41 C42 C43 120.9(11) yes
C41 C42 H421 120.7 no
C43 C42 H421 118.3 no
C42 C43 C44 117.0(10) yes
C42 C43 H431 120.2 no
C44 C43 H431 122.8 no
C43 C44 N39 123.2(8) yes
C43 C44 H441 116.9 no
N39 C44 H441 119.9 no
C40 C46 N45 117.9(6) yes
C40 C46 C47 123.3(7) yes
N45 C46 C47 118.8(7) yes
C46 C47 C48 120.3(8) yes
C46 C47 H471 119.7 no
C48 C47 H471 120.0 no
C47 C48 C49 120.7(7) yes
C47 C48 H481 120.1 no
C49 C48 H481 119.2 no
C48 C49 C50 117.9(8) yes
C48 C49 H491 120.8 no
C50 C49 H491 121.2 no
C49 C50 N45 122.5(8) yes
C49 C50 H501 117.7 no
N45 C50 H501 119.8 no
N51 C52 C53 119.5(8) yes
N51 C52 C58 114.4(7) yes
C53 C52 C58 126.1(7) yes
C52 C53 C54 121.3(8) yes
C52 C53 H531 120.1 no
C54 C53 H531 118.6 no
C53 C54 C55 118.6(9) yes
C53 C54 H541 120.0 no
C55 C54 H541 121.3 no
C54 C55 C56 120.2(9) yes
C54 C55 H551 119.1 no
C56 C55 H551 120.6 no
C55 C56 N51 120.8(9) yes
C55 C56 H561 119.6 no
N51 C56 H561 119.5 no
C52 C58 N57 115.1(6) yes
C52 C58 C59 123.9(7) yes
N57 C58 C59 121.0(7) yes
C58 C59 C60 120.5(8) yes
C58 C59 H591 119.7 no
C60 C59 H591 119.7 no
C59 C60 C61 118.7(7) yes
C59 C60 H601 120.0 no
C61 C60 H601 121.2 no
C60 C61 C62 120.0(7) yes
C60 C61 H611 120.1 no
C62 C61 H611 119.9 no
C61 C62 N57 121.3(8) yes
C61 C62 H621 119.8 no
N57 C62 H621 118.9 no
N65 C64 N63 129.6(7) yes
N65 C64 H641 114.7 no
N63 C64 H641 115.7 no
N69 C66 N65 127.6(6) yes
N69 C66 C67 106.4(5) yes
N65 C66 C67 125.9(6) yes
N71 C67 C66 111.4(6) yes
N71 C67 C68 128.7(6) yes
C66 C67 C68 120.0(6) yes
C67 C68 N63 114.5(6) yes
C67 C68 N72 127.1(6) yes
N63 C68 N72 118.4(6) yes
N69 C70 N71 113.5(5) yes
N69 C70 C81 126.9(6) yes
N71 C70 C81 119.5(6) yes
N69 C73 O80 107.8(5) yes
N69 C73 C74 116.7(5) yes
O80 C73 C74 109.6(5) yes
N69 C73 H731 106.7 no
O80 C73 H731 108.8 no
C74 C73 H731 107.0 no
C73 C74 C1 100.8(4) yes
C73 C74 H741 110.5 no
C1 C74 H741 111.7 no
C73 C74 H742 111.6 no
C1 C74 H742 113.6 no
H741 C74 H742 108.5 no
C1 C76 O80 99.5(4) yes
C1 C76 C77 111.5(6) yes
O80 C76 C77 109.2(7) yes
C1 C76 H761 112.5 no
O80 C76 H761 112.5 no
C77 C76 H761 111.1 no
O78 C77 C76 106.4(9) yes
O78 C77 H771 111.8 no
C76 C77 H771 110.9 no
O78 C77 H772 109.5 no
C76 C77 H772 108.7 no
H771 C77 H772 109.5 no
C70 C81 C82 120.0(6) yes
C70 C81 C86 121.0(6) yes
C82 C81 C86 118.8(6) yes
C81 C82 C83 123.0(7) yes
C81 C82 H821 119.2 no
C83 C82 H821 117.8 no
C82 C83 C84 116.7(7) yes
C82 C83 H831 121.4 no
C84 C83 H831 121.8 no
C83 C84 C85 120.6(6) yes
C83 C84 C88 118.4(6) yes
C85 C84 C88 120.4(6) yes
C84 C85 C86 121.8(6) yes
C84 C85 H851 118.2 no
C86 C85 H851 120.0 no
C81 C86 C85 119.0(6) yes
C81 C86 H861 120.6 no
C85 C86 H861 120.4 no
C84 C88 N87 118.8(6) yes
C84 C88 C89 117.4(6) yes
N87 C88 C89 123.5(6) yes
C88 C89 C90 120.5(7) yes
C88 C89 H891 119.9 no
C90 C89 H891 119.5 no
C89 C90 C91 117.2(7) yes
C89 C90 H901 121.6 no
C91 C90 H901 121.2 no
C90 C91 C92 118.3(7) yes
C90 C91 C93 120.3(8) yes
C92 C91 C93 121.3(9) yes
C91 C92 N87 124.6(7) yes
C91 C92 C100 119.9(7) yes
N87 C92 C100 115.4(6) yes
C91 C93 C94 119.6(8) yes
C91 C93 H931 119.5 no
C94 C93 H931 120.9 no
C93 C94 C99 119.9(7) yes
C93 C94 H941 120.1 no
C99 C94 H941 119.9 no
N95 C96 C97 123.7(8) yes
N95 C96 H961 118.2 no
C97 C96 H961 118.1 no
C96 C97 C98 121.2(8) yes
C96 C97 H971 118.2 no
C98 C97 H971 120.5 no
C97 C98 C99 118.9(7) yes
C97 C98 H981 120.1 no
C99 C98 H981 120.8 no
C94 C99 C98 123.3(7) yes
C94 C99 C100 120.8(8) yes
C98 C99 C100 115.5(8) yes
C92 C100 C99 117.7(7) yes
C92 C100 N95 117.1(6) yes
C99 C100 N95 125.0(7) yes
N101 C102 C103 119.9(10) yes
N101 C102 C108 116.0(8) yes
C103 C102 C108 124.0(9) yes
C102 C103 C104 121.7(10) yes
C102 C103 H1031 118.3 no
C104 C103 H1031 119.9 no
C103 C104 C105 118.2(10) yes
C103 C104 H1041 119.1 no
C105 C104 H1041 122.6 no
C104 C105 C106 120.1(11) yes
C104 C105 H1051 120.4 no
C106 C105 H1051 119.6 no
N101 C106 C105 121.2(9) yes
N101 C106 H1061 118.3 no
C105 C106 H1061 120.5 no
C102 C108 N107 116.2(7) yes
C102 C108 C109 127.2(9) yes
N107 C108 C109 116.6(10) yes
C108 C109 C110 120.2(10) yes
C108 C109 H1091 118.0 no
C110 C109 H1091 121.8 no
C109 C110 C111 122.2(8) yes
C109 C110 H1101 118.6 no
C111 C110 H1101 119.2 no
C110 C111 C112 118.2(11) yes
C110 C111 H1111 122.2 no
C112 C111 H1111 119.6 no
C111 C112 N107 120.0(10) yes
C111 C112 H1121 120.2 no
N107 C112 H1121 119.8 no
N113 C114 C115 119.4(7) yes
N113 C114 C120 116.4(7) yes
C115 C114 C120 124.0(7) yes
C114 C115 C116 119.5(8) yes
C114 C115 H1151 119.7 no
C116 C115 H1151 120.8 no
C115 C116 C117 119.7(9) yes
C115 C116 H1161 120.1 no
C117 C116 H1161 120.2 no
C116 C117 C118 119.5(9) yes
C116 C117 H1171 119.9 no
C118 C117 H1171 120.5 no
C117 C118 N113 122.7(8) yes
C117 C118 H1181 119.2 no
N113 C118 H1181 118.1 no
C114 C120 N119 115.9(6) yes
C114 C120 C121 123.0(8) yes
N119 C120 C121 120.9(8) yes
C120 C121 C122 116.7(8) yes
C120 C121 H1211 121.8 no
C122 C121 H1211 121.5 no
C121 C122 C123 121.2(7) yes
C121 C122 H1221 119.2 no
C123 C122 H1221 119.5 no
C122 C123 C124 119.1(8) yes
C122 C123 H1231 120.6 no
C124 C123 H1231 120.3 no
C123 C124 N119 121.9(8) yes
C123 C124 H1241 119.8 no
N119 C124 H1241 118.3 no
F1 P1 F2 90.8(4) yes
F1 P1 F3 91.8(4) yes
F2 P1 F3 89.3(4) yes
F1 P1 F4 177.1(4) yes
F2 P1 F4 89.5(4) yes
F3 P1 F4 85.4(4) yes
F1 P1 F5 89.4(4) yes
F2 P1 F5 178.0(4) yes
F3 P1 F5 88.7(4) yes
F4 P1 F5 90.1(5) yes
F1 P1 F6 90.7(4) yes
F2 P1 F6 89.9(4) yes
F3 P1 F6 177.4(4) yes
F4 P1 F6 92.2(4) yes
F5 P1 F6 92.1(4) yes
F7 P2 F8 90.4(4) yes
F7 P2 F9 91.6(7) yes
F8 P2 F9 90.4(5) yes
F7 P2 F10 86.7(7) yes
F8 P2 F10 89.6(4) yes
F9 P2 F10 178.3(6) yes
F7 P2 F11 90.1(4) yes
F8 P2 F11 179.0(4) yes
F9 P2 F11 90.4(5) yes
F10 P2 F11 89.6(4) yes
F7 P2 F12 175.9(6) yes
F8 P2 F12 91.3(4) yes
F9 P2 F12 92.1(6) yes
F10 P2 F12 89.6(6) yes
F11 P2 F12 88.1(4) yes
F13 P3 F14 75.1(8) yes
F13 P3 F15 103.3(10) yes
F14 P3 F15 88.6(9) yes
F13 P3 F16 85.6(8) yes
F14 P3 F16 94.4(13) yes
F15 P3 F16 171.1(11) yes
F13 P3 F17 94.4(8) yes
F14 P3 F17 168.2(9) yes
F15 P3 F17 88.6(8) yes
F16 P3 F17 90.2(14) yes
F13 P3 F18 168.2(7) yes
F14 P3 F18 101.7(9) yes
F15 P3 F18 87.9(10) yes
F16 P3 F18 83.3(9) yes
F17 P3 F18 89.7(8) yes
F19 P4 F20 90.5(8) yes
F19 P4 F21 85.8(7) yes
F20 P4 F21 100.5(10) yes
F19 P4 F22 102.0(7) yes
F20 P4 F22 153.8(10) yes
F21 P4 F22 58.3(7) yes
F19 P4 F23 163.0(9) yes
F20 P4 F23 79.0(9) yes
F21 P4 F23 82.9(8) yes
F22 P4 F23 82.9(9) yes
F19 P4 F24 90.6(7) yes
F20 P4 F24 80.7(8) yes
F21 P4 F24 176.2(8) yes
F22 P4 F24 121.7(9) yes
F23 P4 F24 100.8(9) yes

loop_
_geom_bond_atom_site_label_1
_geom_bond_atom_site_label_2
_geom_bond_distance
_geom_bond_publ_flag
Ru1 N25 2.146(6) yes
Ru1 N33 2.089(6) yes
Ru1 N39 2.076(8) yes
Ru1 N45 2.073(7) yes
Ru1 N51 2.057(8) yes
Ru1 N57 2.054(7) yes
Ru2 N87 2.123(6) yes
Ru2 N95 2.054(7) yes
Ru2 N101 2.049(7) yes
Ru2 N107 2.079(6) yes
Ru2 N113 2.061(6) yes
Ru2 N119 2.098(5) yes
N1 C2 1.327(10) yes
N1 C6 1.337(9) yes
N3 C2 1.331(9) yes
N3 C4 1.313(9) yes
N7 C4 1.379(8) yes
N7 C8 1.372(9) yes
N7 C11 1.471(9) yes
N9 C5 1.394(8) yes
N9 C8 1.305(9) yes
N10 C6 1.330(9) yes
N10 H83 0.852 no
N10 H142 0.867 no
N25 C26 1.308(10) yes
N25 C30 1.366(10) yes
N33 C34 1.324(10) yes
N33 C38 1.379(10) yes
N39 C40 1.381(10) yes
N39 C44 1.322(11) yes
N45 C46 1.364(10) yes
N45 C50 1.320(12) yes
N51 C52 1.359(11) yes
N51 C56 1.324(11) yes
N57 C58 1.344(10) yes
N57 C62 1.365(10) yes
N63 C64 1.325(10) yes
N63 C68 1.383(9) yes
N65 C64 1.329(9) yes
N65 C66 1.336(9) yes
N69 C66 1.393(8) yes
N69 C70 1.376(8) yes
N69 C73 1.468(8) yes
N71 C67 1.408(8) yes
N71 C70 1.331(8) yes
N72 C68 1.315(10) yes
N72 H721 1.000 no
N72 H722 1.000 no
N87 C88 1.384(9) yes
N87 C92 1.371(9) yes
N95 C96 1.362(11) yes
N95 C100 1.327(11) yes
N101 C102 1.367(11) yes
N101 C106 1.391(13) yes
N107 C108 1.377(12) yes
N107 C112 1.347(13) yes
N113 C114 1.377(9) yes
N113 C118 1.327(11) yes
N119 C120 1.373(11) yes
N119 C124 1.322(10) yes
O16 C15 1.450(9) yes
O16 H1 0.974 no
O17 C13 1.457(10) yes
O18 C11 1.428(8) yes
O18 C14 1.410(9) yes
O78 C77 1.578(14) yes
O79 C1 1.465(9) yes
O80 C73 1.415(8) yes
O80 C76 1.454(8) yes
C1 C74 1.521(5) yes
C1 C76 1.550(9) yes
C1 H11 0.988 no
C2 H21 0.939 no
C4 C5 1.420(10) yes
C5 C6 1.427(9) yes
C8 C19 1.479(9) yes
C11 C12 1.501(11) yes
C11 H111 0.973 no
C12 C13 1.537(10) yes
C12 H121 0.977 no
C12 H122 0.970 no
C13 C14 1.493(12) yes
C13 H131 0.984 no
C14 C15 1.563(10) yes
C14 H141 0.973 no
C15 H151 0.969 no
C15 H152 0.979 no
C19 C20 1.385(13) yes
C19 C24 1.387(10) yes
C20 C21 1.368(11) yes
C20 H201 0.934 no
C21 C22 1.407(10) yes
C21 H211 0.916 no
C22 C23 1.398(11) yes
C22 C26 1.467(10) yes
C23 C24 1.385(9) yes
C23 H231 0.927 no
C24 H241 0.934 no
C26 C27 1.446(10) yes
C27 C28 1.326(11) yes
C27 H271 0.931 no
C28 C29 1.386(11) yes
C28 H281 0.935 no
C29 C30 1.426(11) yes
C29 C31 1.421(11) yes
C30 C38 1.439(12) yes
C31 C32 1.361(11) yes
C31 H311 0.923 no
C32 C37 1.411(11) yes
C32 H321 0.922 no
C34 C35 1.422(11) yes
C34 H341 0.934 no
C35 C36 1.376(12) yes
C35 H351 0.932 no
C36 C37 1.395(11) yes
C36 H361 0.933 no
C37 C38 1.419(10) yes
C40 C41 1.340(13) yes
C40 C46 1.469(12) yes
C41 C42 1.403(15) yes
C41 H411 0.927 no
C42 C43 1.388(15) yes
C42 H421 0.937 no
C43 C44 1.365(13) yes
C43 H431 0.933 no
C44 H441 0.928 no
C46 C47 1.402(10) yes
C47 C48 1.336(13) yes
C47 H471 0.937 no
C48 C49 1.367(13) yes
C48 H481 0.929 no
C49 C50 1.383(10) yes
C49 H491 0.923 no
C50 H501 0.924 no
C52 C53 1.366(12) yes
C52 C58 1.454(11) yes
C53 C54 1.382(12) yes
C53 H531 0.933 no
C54 C55 1.310(15) yes
C54 H541 0.924 no
C55 C56 1.416(14) yes
C55 H551 0.925 no
C56 H561 0.925 no
C58 C59 1.377(10) yes
C59 C60 1.389(11) yes
C59 H591 0.941 no
C60 C61 1.337(12) yes
C60 H601 0.933 no
C61 C62 1.396(11) yes
C61 H611 0.935 no
C62 H621 0.934 no
C64 H641 0.940 no
C66 C67 1.357(10) yes
C67 C68 1.406(9) yes
C70 C81 1.462(9) yes
C73 C74 1.522(9) yes
C73 H731 0.983 no
C74 H741 0.962 no
C74 H742 0.964 no
C76 C77 1.433(12) yes
C76 H761 0.985 no
C77 H771 1.000 no
C77 H772 1.000 no
C81 C82 1.338(11) yes
C81 C86 1.405(10) yes
C82 C83 1.411(10) yes
C82 H821 0.931 no
C83 C84 1.414(10) yes
C83 H831 0.931 no
C84 C85 1.328(10) yes
C84 C88 1.492(10) yes
C85 C86 1.399(9) yes
C85 H851 0.937 no
C86 H861 0.924 no
C88 C89 1.381(10) yes
C89 C90 1.410(11) yes
C89 H891 0.929 no
C90 C91 1.436(13) yes
C90 H901 0.926 no
C91 C92 1.400(11) yes
C91 C93 1.416(12) yes
C92 C100 1.454(11) yes
C93 C94 1.393(13) yes
C93 H931 0.928 no
C94 C99 1.446(13) yes
C94 H941 0.928 no
C96 C97 1.366(12) yes
C96 H961 0.940 no
C97 C98 1.316(14) yes
C97 H971 0.933 no
C98 C99 1.443(12) yes
C98 H981 0.930 no
C99 C100 1.412(11) yes
C102 C103 1.383(14) yes
C102 C108 1.420(15) yes
C103 C104 1.367(19) yes
C103 H1031 0.930 no
C104 C105 1.396(17) yes
C104 H1041 0.931 no
C105 C106 1.364(14) yes
C105 H1051 0.926 no
C106 H1061 0.940 no
C108 C109 1.432(12) yes
C109 C110 1.358(17) yes
C109 H1091 0.929 no
C110 C111 1.355(17) yes
C110 H1101 0.927 no
C111 C112 1.417(11) yes
C111 H1111 0.931 no
C112 H1121 0.925 no
C114 C115 1.383(12) yes
C114 C120 1.451(11) yes
C115 C116 1.386(13) yes
C115 H1151 0.935 no
C116 C117 1.338(14) yes
C116 H1161 0.924 no
C117 C118 1.371(14) yes
C117 H1171 0.930 no
C118 H1181 0.930 no
C120 C121 1.397(10) yes
C121 C122 1.427(12) yes
C121 H1211 0.931 no
C122 C123 1.339(12) yes
C122 H1221 0.931 no
C123 C124 1.397(11) yes
C123 H1231 0.927 no
C124 H1241 0.933 no
P1 F1 1.567(7) yes
P1 F2 1.568(6) yes
P1 F3 1.596(7) yes
P1 F4 1.596(7) yes
P1 F5 1.560(6) yes
P1 F6 1.569(7) yes
P2 F7 1.552(8) yes
P2 F8 1.621(7) yes
P2 F9 1.542(8) yes
P2 F10 1.548(8) yes
P2 F11 1.611(7) yes
P2 F12 1.590(8) yes
P3 F13 1.461(8) yes
P3 F14 1.600(12) yes
P3 F15 1.454(11) yes
P3 F16 1.526(17) yes
P3 F17 1.504(11) yes
P3 F18 1.580(8) yes
P4 F19 1.550(11) yes
P4 F20 1.528(17) yes
P4 F21 1.423(13) yes
P4 F22 1.605(17) yes
P4 F23 1.417(16) yes
P4 F24 1.601(17) yes

loop_
_geom_hbond_atom_site_label_D
_geom_hbond_atom_site_label_H
_geom_hbond_atom_site_label_A
_geom_hbond_site_symmetry_A
_geom_hbond_angle_DHA
_geom_hbond_distance_DH
_geom_hbond_distance_HA
_geom_hbond_distance_DA
_geom_hbond_publ_flag
N72 H722 N1 1_544 178 1.00 2.07 3.071(9) yes
O16 H1 N3 . 168 0.97 1.91 2.874(8) yes

loop_
_platon_squeeze_void_nr
_platon_squeeze_void_average_x
_platon_squeeze_void_average_y
_platon_squeeze_void_average_z
_platon_squeeze_void_volume
_platon_squeeze_void_count_electrons
1 0.168 0.398 0.536 539.8 123.0

_cod_duplicate_entry 7151161
